data_4500822
loop_
_publ_author_name
'Ghosh, Soumyajit'
'Bag, Partha Pratim'
'Reddy, C. Malla'

_publ_section_title
;
 Co-Crystals of Sulfamethazine with Some Carboxylic Acids and Amides:
 Co-Former Assisted Tautomerism in an Active Pharmaceutical Ingredient and
 Hydrogen Bond Competition Study
;
_journal_issue 8
_journal_name_full 'Crystal Growth &amp; Design'
_journal_page_first 3489
_journal_paper_doi 10.1021/cg200334m
_journal_volume 11
_journal_year 2011
_chemical_formula_moiety 'C12 H14 N4 O2 S, C6 H6 N2 O'
_chemical_formula_sum 'C18 H20 N6 O3 S'
_chemical_formula_weight 400.46
_chemical_melting_point 436.66
_chemical_name_systematic
; 
 ? 
;
_space_group_IT_number 61
_symmetry_cell_setting orthorhombic
_symmetry_space_group_name_Hall '-P 2ac 2ab'
_symmetry_space_group_name_H-M 'P b c a'
_atom_sites_solution_hydrogens geom
_atom_sites_solution_primary direct
_atom_sites_solution_secondary difmap
_audit_creation_method SHELXL-97
_cell_angle_alpha 90.00
_cell_angle_beta 90.00
_cell_angle_gamma 90.00
_cell_formula_units_Z 8
_cell_length_a 9.684(4)
_cell_length_b 15.716(6)
_cell_length_c 25.310(9)
_cell_measurement_reflns_used 4191
_cell_measurement_temperature 296(2)
_cell_measurement_theta_max 24.16
_cell_measurement_theta_min 3.43
_cell_volume 3852(3)
_computing_cell_refinement 'Bruker SMART'
_computing_data_collection 'Bruker SMART'
_computing_data_reduction 'Bruker SAINT'
_computing_molecular_graphics 'Bruker SHELXTL'
_computing_publication_material 'Bruker SHELXTL'
_computing_structure_refinement 'SHELXL-97 (Sheldrick, 1997)'
_computing_structure_solution 'SHELXS-97 (Sheldrick, 1990)'
_diffrn_ambient_temperature 296(2)
_diffrn_measured_fraction_theta_full 0.988
_diffrn_measured_fraction_theta_max 0.988
_diffrn_radiation_monochromator graphite
_diffrn_radiation_source 'fine-focus sealed tube'
_diffrn_radiation_type MoK\a
_diffrn_radiation_wavelength 0.71073
_diffrn_reflns_av_R_equivalents 0.1039
_diffrn_reflns_av_sigmaI/netI 0.0772
_diffrn_reflns_limit_h_max 11
_diffrn_reflns_limit_h_min -11
_diffrn_reflns_limit_k_max 19
_diffrn_reflns_limit_k_min -12
_diffrn_reflns_limit_l_max 30
_diffrn_reflns_limit_l_min -30
_diffrn_reflns_number 23558
_diffrn_reflns_theta_full 25.80
_diffrn_reflns_theta_max 25.80
_diffrn_reflns_theta_min 3.43
_exptl_absorpt_coefficient_mu 0.201
_exptl_absorpt_correction_T_max 0.976
_exptl_absorpt_correction_T_min 0.903
_exptl_absorpt_correction_type multi-scan
_exptl_absorpt_process_details 'multi-scan absorption correction'
_exptl_crystal_colour 'pale yellow'
_exptl_crystal_density_diffrn 1.381
_exptl_crystal_density_method 'not measured'
_exptl_crystal_description block
_exptl_crystal_F_000 1680
_exptl_crystal_size_max 0.541
_exptl_crystal_size_mid 0.422
_exptl_crystal_size_min 0.121
_refine_diff_density_max 0.379
_refine_diff_density_min -0.479
_refine_diff_density_rms 0.057
_refine_ls_extinction_coef 0.0017(6)
_refine_ls_extinction_expression Fc^*^=kFc[1+0.001xFc^2^\l^3^/sin(2\q)]^-1/4^
_refine_ls_extinction_method SHELXL
_refine_ls_goodness_of_fit_ref 1.075
_refine_ls_hydrogen_treatment mixed
_refine_ls_matrix_type full
_refine_ls_number_parameters 276
_refine_ls_number_reflns 3658
_refine_ls_number_restraints 0
_refine_ls_restrained_S_all 1.075
_refine_ls_R_factor_all 0.0862
_refine_ls_R_factor_gt 0.0475
_refine_ls_shift/su_max 0.001
_refine_ls_shift/su_mean 0.000
_refine_ls_structure_factor_coef Fsqd
_refine_ls_weighting_details 'calc w=1/[\s^2^(Fo^2^)+(0.0462P)^2^+2.2727P] where P=(Fo^2^+2Fc^2^)/3'
_refine_ls_weighting_scheme calc
_refine_ls_wR_factor_gt 0.1094
_refine_ls_wR_factor_ref 0.1420
_reflns_number_gt 2450
_reflns_number_total 3658
_reflns_threshold_expression >2sigma(I)
_cod_data_source_file cg200334m_si_002.cif
_cod_data_source_block mo_cmr_022_sg_0m
_cod_depositor_comments
;
The following automatic conversions were performed:

'_symmetry_cell_setting' value 'Orthorhombic' changed to
'orthorhombic' according to
/home/saulius/struct/CIF-dictionaries/cif_core.dic dictionary named
'cif_core.dic' version 2.4.1 from 2010-06-29.

Automatic conversion script
Id: cif_fix_values 1715 2011-07-08 13:25:40Z adriana 
;
_cod_original_cell_volume 3852(2)
_cod_original_sg_symbol_H-M 'Pbca '
_cod_database_code 4500822

loop_
_symmetry_equiv_pos_as_xyz
'x, y, z'
'-x+1/2, -y, z+1/2'
'-x, y+1/2, -z+1/2'
'x+1/2, -y+1/2, -z'
'-x, -y, -z'
'x-1/2, y, -z-1/2'
'x, -y-1/2, z-1/2'
'-x-1/2, y-1/2, z'

loop_
_atom_site_label
_atom_site_type_symbol
_atom_site_fract_x
_atom_site_fract_y
_atom_site_fract_z
_atom_site_U_iso_or_equiv
_atom_site_adp_type
_atom_site_occupancy
_atom_site_symmetry_multiplicity
_atom_site_calc_flag
_atom_site_refinement_flags
S1 S 1.15351(7) 1.01629(5) 0.34480(2) 0.0337(2) Uani 1 1 d .
N1 N 0.8834(2) 1.06052(16) 0.44908(8) 0.0348(6) Uani 1 1 d .
N2 N 0.8542(2) 1.00438(15) 0.36397(8) 0.0355(6) Uani 1 1 d .
N3 N 1.0749(2) 1.03586(15) 0.39915(8) 0.0348(6) Uani 1 1 d .
N4 N 1.0706(4) 0.6589(2) 0.27903(14) 0.0750(11) Uani 1 1 d .
C12 C 1.0242(3) 0.88994(19) 0.28854(9) 0.0351(7) Uani 1 1 d .
H12 H 0.9676 0.9322 0.2747 0.042 Uiso 1 1 calc R
C1 C 0.9378(3) 1.03238(17) 0.40251(9) 0.0311(6) Uani 1 1 d .
C4 C 0.7186(3) 1.00402(18) 0.37221(11) 0.0366(7) Uani 1 1 d .
C3 C 0.6607(3) 1.0332(2) 0.41954(11) 0.0436(8) Uani 1 1 d .
H3 H 0.5656 1.0326 0.4245 0.052 Uiso 1 1 calc R
C7 C 1.1258(3) 0.91069(18) 0.32521(9) 0.0315(6) Uani 1 1 d .
C13 C 0.2564(3) 0.19504(19) 0.56118(10) 0.0386(7) Uani 1 1 d .
C8 C 1.2079(3) 0.8466(2) 0.34563(10) 0.0413(7) Uani 1 1 d .
H8 H 1.2765 0.8601 0.3700 0.050 Uiso 1 1 calc R
C10 C 1.0889(3) 0.7418(2) 0.29369(10) 0.0423(7) Uani 1 1 d .
C2 C 0.7462(3) 1.06251(19) 0.45821(10) 0.0381(7) Uani 1 1 d .
C18 C 0.1782(3) 0.1510(2) 0.51789(11) 0.0428(7) Uani 1 1 d .
C14 C 0.4628(3) 0.2437(2) 0.59125(12) 0.0501(8) Uani 1 1 d .
H14 H 0.5574 0.2508 0.5867 0.060 Uiso 1 1 calc R
C16 C 0.2647(4) 0.2635(2) 0.64414(11) 0.0558(9) Uani 1 1 d .
H16 H 0.2221 0.2837 0.6746 0.067 Uiso 1 1 calc R
C11 C 1.0075(3) 0.8065(2) 0.27274(10) 0.0389(7) Uani 1 1 d .
H11 H 0.9407 0.7933 0.2477 0.047 Uiso 1 1 calc R
C17 C 0.1887(3) 0.2225(2) 0.60553(11) 0.0495(8) Uani 1 1 d .
H17 H 0.0943 0.2138 0.6096 0.059 Uiso 1 1 calc R
C6 C 0.6320(3) 0.9714(2) 0.32854(12) 0.0529(9) Uani 1 1 d .
H6A H 0.6390 1.0090 0.2988 0.079 Uiso 1 1 calc R
H6B H 0.5376 0.9683 0.3399 0.079 Uiso 1 1 calc R
H6C H 0.6633 0.9157 0.3186 0.079 Uiso 1 1 calc R
C5 C 0.7012(3) 1.0965(2) 0.51057(11) 0.0538(9) Uani 1 1 d .
H5A H 0.7253 1.0566 0.5378 0.081 Uiso 1 1 calc R
H5B H 0.6030 1.1049 0.5104 0.081 Uiso 1 1 calc R
H5C H 0.7465 1.1498 0.5172 0.081 Uiso 1 1 calc R
C9 C 1.1896(3) 0.7634(2) 0.33049(12) 0.0469(8) Uani 1 1 d .
H9 H 1.2452 0.7212 0.3450 0.056 Uiso 1 1 calc R
C15 C 0.4037(4) 0.2740(2) 0.63685(12) 0.0518(9) Uani 1 1 d .
H15 H 0.4571 0.3012 0.6623 0.062 Uiso 1 1 calc R
O1 O 1.29777(19) 1.02429(14) 0.35856(8) 0.0464(5) Uani 1 1 d .
O2 O 1.1060(2) 1.07092(13) 0.30273(7) 0.0454(5) Uani 1 1 d .
O3 O 0.0555(2) 0.13283(15) 0.52360(8) 0.0560(6) Uani 1 1 d .
N5 N 0.3924(3) 0.20482(17) 0.55349(9) 0.0462(7) Uani 1 1 d .
N6 N 0.2500(3) 0.1342(2) 0.47475(11) 0.0569(8) Uani 1 1 d .
H4B H 1.126(4) 0.621(3) 0.2962(15) 0.079(13) Uiso 1 1 d .
H4A H 1.008(3) 0.646(2) 0.2566(13) 0.052(10) Uiso 1 1 d .
H1 H 0.949(4) 1.085(2) 0.4739(13) 0.075(11) Uiso 1 1 d .
H7A H 0.345(4) 0.151(2) 0.4732(13) 0.062(10) Uiso 1 1 d .
H7B H 0.210(4) 0.106(3) 0.4504(16) 0.094(15) Uiso 1 1 d .

loop_
_atom_site_aniso_label
_atom_site_aniso_U_11
_atom_site_aniso_U_22
_atom_site_aniso_U_33
_atom_site_aniso_U_23
_atom_site_aniso_U_13
_atom_site_aniso_U_12
S1 0.0296(4) 0.0343(4) 0.0373(3) -0.0039(3) 0.0033(3) -0.0008(3)
N1 0.0313(12) 0.0405(16) 0.0327(11) -0.0029(10) 0.0016(10) 0.0000(11)
N2 0.0314(13) 0.0401(16) 0.0348(11) -0.0030(10) -0.0028(10) 0.0016(10)
N3 0.0278(12) 0.0395(15) 0.0370(11) -0.0079(10) 0.0000(9) 0.0025(10)
N4 0.102(3) 0.039(2) 0.084(2) -0.0101(17) -0.055(2) 0.0022(19)
C12 0.0336(15) 0.0400(19) 0.0319(12) 0.0014(12) -0.0002(11) 0.0041(13)
C1 0.0288(14) 0.0309(17) 0.0336(12) -0.0010(11) 0.0009(11) 0.0016(12)
C4 0.0283(15) 0.0370(18) 0.0444(14) 0.0010(13) -0.0025(12) 0.0003(12)
C3 0.0277(15) 0.054(2) 0.0493(15) 0.0011(15) 0.0059(13) 0.0016(14)
C7 0.0297(14) 0.0341(17) 0.0308(11) -0.0029(12) 0.0044(11) 0.0027(12)
C13 0.0439(17) 0.0324(18) 0.0396(13) 0.0029(13) -0.0059(13) -0.0050(14)
C8 0.0381(16) 0.043(2) 0.0426(14) -0.0082(14) -0.0122(13) 0.0027(14)
C10 0.0516(19) 0.0357(19) 0.0396(14) -0.0059(14) -0.0071(13) -0.0026(15)
C2 0.0371(16) 0.0392(19) 0.0379(13) 0.0018(13) 0.0092(12) 0.0040(13)
C18 0.0459(19) 0.042(2) 0.0408(14) 0.0025(14) -0.0096(14) -0.0042(15)
C14 0.0424(17) 0.053(2) 0.0546(17) 0.0032(16) -0.0117(15) -0.0089(16)
C16 0.070(2) 0.057(2) 0.0401(15) -0.0053(15) 0.0031(15) -0.0163(19)
C11 0.0406(16) 0.044(2) 0.0319(12) -0.0031(13) -0.0064(12) -0.0034(14)
C17 0.0488(19) 0.055(2) 0.0447(15) -0.0029(15) -0.0001(14) -0.0106(16)
C6 0.0380(18) 0.064(3) 0.0563(17) -0.0078(17) -0.0125(14) -0.0018(16)
C5 0.0491(19) 0.068(3) 0.0442(15) -0.0053(16) 0.0129(14) 0.0102(17)
C9 0.0525(19) 0.036(2) 0.0521(16) -0.0037(15) -0.0155(15) 0.0079(15)
C15 0.065(2) 0.046(2) 0.0447(16) 0.0048(14) -0.0153(16) -0.0181(17)
O1 0.0283(10) 0.0483(14) 0.0625(12) -0.0092(10) 0.0033(9) -0.0053(9)
O2 0.0564(13) 0.0379(13) 0.0420(10) 0.0047(9) 0.0022(9) 0.0064(10)
O3 0.0509(14) 0.0691(18) 0.0480(11) -0.0085(11) -0.0074(10) -0.0172(12)
N5 0.0432(15) 0.0495(18) 0.0459(13) -0.0017(12) -0.0077(11) -0.0051(13)
N6 0.0506(19) 0.074(2) 0.0460(14) -0.0164(15) -0.0066(14) -0.0064(16)

loop_
_atom_type_symbol
_atom_type_description
_atom_type_scat_dispersion_real
_atom_type_scat_dispersion_imag
_atom_type_scat_source
C C 0.0033 0.0016 'International Tables Vol C Tables 4.2.6.8 and 6.1.1.4'
H H 0.0000 0.0000 'International Tables Vol C Tables 4.2.6.8 and 6.1.1.4'
N N 0.0061 0.0033 'International Tables Vol C Tables 4.2.6.8 and 6.1.1.4'
O O 0.0106 0.0060 'International Tables Vol C Tables 4.2.6.8 and 6.1.1.4'
S S 0.1246 0.1234 'International Tables Vol C Tables 4.2.6.8 and 6.1.1.4'

loop_
_geom_angle_atom_site_label_1
_geom_angle_atom_site_label_2
_geom_angle_atom_site_label_3
_geom_angle
O2 S1 O1 115.73(13)
O2 S1 N3 111.58(12)
O1 S1 N3 103.64(11)
O2 S1 C7 107.81(12)
O1 S1 C7 107.38(12)
N3 S1 C7 110.60(12)
C2 N1 C1 122.4(2)
C4 N2 C1 118.9(2)
C1 N3 S1 121.40(18)
C11 C12 C7 119.9(3)
N3 C1 N2 124.6(2)
N3 C1 N1 115.3(2)
N2 C1 N1 120.1(2)
N2 C4 C3 121.9(2)
N2 C4 C6 116.4(2)
C3 C4 C6 121.7(3)
C2 C3 C4 118.8(3)
C8 C7 C12 119.0(3)
C8 C7 S1 119.7(2)
C12 C7 S1 121.3(2)
N5 C13 C17 123.6(3)
N5 C13 C18 116.3(2)
C17 C13 C18 120.1(3)
C9 C8 C7 120.9(3)
N4 C10 C9 120.5(3)
N4 C10 C11 121.3(3)
C9 C10 C11 118.2(3)
N1 C2 C3 117.9(2)
N1 C2 C5 116.6(3)
C3 C2 C5 125.6(3)
O3 C18 N6 124.0(3)
O3 C18 C13 120.6(3)
N6 C18 C13 115.5(3)
N5 C14 C15 123.5(3)
C15 C16 C17 119.0(3)
C12 C11 C10 121.2(3)
C13 C17 C16 118.1(3)
C8 C9 C10 120.7(3)
C16 C15 C14 118.8(3)
C14 N5 C13 117.0(3)

loop_
_geom_bond_atom_site_label_1
_geom_bond_atom_site_label_2
_geom_bond_distance
S1 O2 1.443(2)
S1 O1 1.445(2)
S1 N3 1.602(2)
S1 C7 1.753(3)
N1 C2 1.349(3)
N1 C1 1.365(3)
N2 C4 1.330(3)
N2 C1 1.342(3)
N3 C1 1.331(3)
N4 C10 1.365(4)
C12 C11 1.380(4)
C12 C7 1.391(4)
C4 C3 1.400(4)
C4 C6 1.479(4)
C3 C2 1.362(4)
C7 C8 1.383(4)
C13 N5 1.340(4)
C13 C17 1.370(4)
C13 C18 1.501(4)
C8 C9 1.374(4)
C10 C9 1.391(4)
C10 C11 1.392(4)
C2 C5 1.493(4)
C18 O3 1.231(4)
C18 N6 1.321(4)
C14 N5 1.323(4)
C14 C15 1.374(4)
C16 C15 1.368(5)
C16 C17 1.383(4)

loop_
_cod_related_entry_id
_cod_related_entry_database
_cod_related_entry_code
1 ChemSpider 30661312
